data_4319082
loop_
_publ_author_name
'Sean A. Dalrymple'
'Masood Parvez'
'George K. H. Shimizu'

_publ_section_title
;
 Intra- and Intermolecular Second-Sphere Coordination Chemistry: Formation
 of Capsules, Half-Capsules, and Extended Structures with Hexaaquo- and
 Hexaamminemetal Ions
;
_journal_name_full 'Inorganic Chemistry'
_journal_page_first 6986
_journal_page_last 6996
_journal_paper_doi 10.1021/ic025627s
_journal_volume 41
_journal_year 2002
_chemical_formula_sum 'C9 H27 Cu1.5 O19.25 S3'
_chemical_formula_weight 634.80
_chemical_name_systematic
; 
 ? 
;
_space_group_IT_number 14
_symmetry_cell_setting monoclinic
_symmetry_space_group_name_Hall '-P 2yn'
_symmetry_space_group_name_H-M 'P 1 21/n 1'
_atom_sites_solution_hydrogens geom
_atom_sites_solution_primary direct
_atom_sites_solution_secondary difmap
_audit_creation_method SHELXL-97
_cell_angle_alpha 90.00
_cell_angle_beta 94.45(3)
_cell_angle_gamma 90.00
_cell_formula_units_Z 4
_cell_length_a 11.944(2)
_cell_length_b 9.4180(19)
_cell_length_c 21.553(4)
_cell_measurement_temperature 293(2)
_cell_volume 2417.2(8)
_computing_structure_refinement 'SHELXL-97 (Sheldrick, 1997)'
_computing_structure_solution 'SHELXS-97 (Sheldrick, 1990)'
_diffrn_ambient_temperature 293(2)
_diffrn_measured_fraction_theta_full 0.995
_diffrn_measured_fraction_theta_max 0.995
_diffrn_radiation_monochromator graphite
_diffrn_radiation_source 'fine-focus sealed tube'
_diffrn_radiation_type MoK\a
_diffrn_radiation_wavelength 0.71073
_diffrn_reflns_av_R_equivalents 0.0366
_diffrn_reflns_av_sigmaI/netI 0.0576
_diffrn_reflns_limit_h_max 15
_diffrn_reflns_limit_h_min -15
_diffrn_reflns_limit_k_max 12
_diffrn_reflns_limit_k_min -11
_diffrn_reflns_limit_l_max 27
_diffrn_reflns_limit_l_min -27
_diffrn_reflns_number 10116
_diffrn_reflns_theta_full 27.44
_diffrn_reflns_theta_max 27.44
_diffrn_reflns_theta_min 2.96
_exptl_absorpt_coefficient_mu 1.673
_exptl_crystal_density_diffrn 1.744
_exptl_crystal_density_method 'not measured'
_exptl_crystal_F_000 1306
_refine_diff_density_max 1.683
_refine_diff_density_min -0.523
_refine_diff_density_rms 0.102
_refine_ls_extinction_method none
_refine_ls_goodness_of_fit_ref 1.030
_refine_ls_hydrogen_treatment mixed
_refine_ls_matrix_type full
_refine_ls_number_parameters 313
_refine_ls_number_reflns 5484
_refine_ls_number_restraints 0
_refine_ls_restrained_S_all 1.030
_refine_ls_R_factor_all 0.0732
_refine_ls_R_factor_gt 0.0434
_refine_ls_shift/su_max 0.003
_refine_ls_shift/su_mean 0.000
_refine_ls_structure_factor_coef Fsqd
_refine_ls_weighting_details 'calc w=1/[\s^2^(Fo^2^)+(0.0487P)^2^+4.6749P] where P=(Fo^2^+2Fc^2^)/3'
_refine_ls_weighting_scheme calc
_refine_ls_wR_factor_gt 0.1045
_refine_ls_wR_factor_ref 0.1179
_reflns_number_gt 3973
_reflns_number_total 5484
_reflns_threshold_expression >2sigma(I)
_cod_data_source_file ic025627s_s1_6.cif
_cod_data_source_block '[Cu1.5(H2O)9L].1.3H2O(6)'
_cod_original_cell_volume 2417.1(8)
_cod_original_formula_sum 'C9 H27 Cu1.50 O19.25 S3'
_cod_database_code 4319082

loop_
_symmetry_equiv_pos_as_xyz
'x, y, z'
'-x+1/2, y+1/2, -z+1/2'
'-x, -y, -z'
'x-1/2, -y-1/2, z-1/2'

loop_
_atom_site_label
_atom_site_type_symbol
_atom_site_fract_x
_atom_site_fract_y
_atom_site_fract_z
_atom_site_U_iso_or_equiv
_atom_site_adp_type
_atom_site_occupancy
_atom_site_symmetry_multiplicity
_atom_site_calc_flag
_atom_site_refinement_flags
_atom_site_disorder_assembly
_atom_site_disorder_group
Cu1 Cu 0.49309(4) 0.58317(5) 0.16430(2) 0.02208(13) Uani 1 1 d . . .
Cu2 Cu 0.0000 0.0000 0.0000 0.02519(17) Uani 1 2 d S . .
C1 C 0.4548(3) 0.9221(4) -0.12783(17) 0.0203(7) Uani 1 1 d . . .
C2 C 0.5718(3) 0.9147(4) -0.12036(17) 0.0214(7) Uani 1 1 d . . .
H2 H 0.6081 0.9191 -0.0807 0.032 Uiso 1 1 calc R . .
C3 C 0.3656(3) 0.0991(4) 0.17179(17) 0.0212(7) Uani 1 1 d . . .
C4 C 0.4205(3) 0.1058(4) 0.23104(17) 0.0211(8) Uani 1 1 d . . .
H4 H 0.3789 0.1148 0.2656 0.032 Uiso 1 1 calc R . .
C5 C 0.5372(3) 0.0992(4) 0.23910(17) 0.0210(7) Uani 1 1 d . . .
C6 C 0.4017(3) 0.9142(4) -0.18706(17) 0.0224(8) Uani 1 1 d . . .
H6 H 0.3237 0.9179 -0.1922 0.034 Uiso 1 1 calc R . .
C7 C 0.3880(3) 0.9428(4) -0.07187(17) 0.0256(8) Uani 1 1 d . . .
H7A H 0.3149 0.9815 -0.0856 0.038 Uiso 1 1 calc R . .
H7B H 0.4262 1.0116 -0.0442 0.038 Uiso 1 1 calc R . .
C8 C 0.2387(3) 0.0994(4) 0.16364(18) 0.0237(8) Uani 1 1 d . . .
H8A H 0.2099 0.0424 0.1963 0.035 Uiso 1 1 calc R . .
H8B H 0.2150 0.0554 0.1241 0.035 Uiso 1 1 calc R . .
C9 C 0.5949(3) 0.1006(4) 0.30375(17) 0.0274(8) Uani 1 1 d . . .
H9A H 0.6553 0.0314 0.3060 0.041 Uiso 1 1 calc R . .
H9B H 0.5416 0.0723 0.3331 0.041 Uiso 1 1 calc R . .
S1 S 0.36888(7) 0.78348(10) -0.02989(4) 0.0233(2) Uani 1 1 d . . .
S2 S 0.17916(7) 0.27271(10) 0.16575(4) 0.0220(2) Uani 1 1 d . . .
S3 S -0.15102(8) -0.23024(11) 0.17427(4) 0.0249(2) Uani 1 1 d . . .
O1 O 0.2965(2) 0.6932(3) -0.07005(14) 0.0378(7) Uani 1 1 d . . .
O2 O 0.3187(2) 0.8252(3) 0.02688(12) 0.0288(6) Uani 1 1 d . . .
O3 O 0.4806(2) 0.7218(3) -0.01683(12) 0.0286(6) Uani 1 1 d . . .
O4 O 0.0575(2) 0.2537(3) 0.16350(12) 0.0284(6) Uani 1 1 d . . .
O5 O 0.2247(2) 0.3388(3) 0.22374(12) 0.0279(6) Uani 1 1 d . . .
O6 O 0.2134(2) 0.3488(3) 0.11076(12) 0.0276(6) Uani 1 1 d . . .
O7 O -0.2096(2) -0.2478(3) 0.11267(12) 0.0319(7) Uani 1 1 d . . .
O8 O -0.2269(2) -0.1893(3) 0.22110(12) 0.0301(6) Uani 1 1 d . . .
O9 O -0.0563(2) -0.1320(3) 0.17271(12) 0.0313(6) Uani 1 1 d . . .
O10 O 0.5615(2) 0.7052(3) 0.10385(12) 0.0279(6) Uani 1 1 d . . .
H10A H 0.5224 0.6933 0.0636 0.042 Uiso 1 1 calc R . .
H10B H 0.6389 0.6795 0.1019 0.042 Uiso 1 1 calc R . .
H10C H 0.5567 0.8026 0.1165 0.042 Uiso 0.00 1 calc PR . .
O11 O 0.4181(2) 0.4705(3) 0.09340(12) 0.0267(6) Uani 1 1 d . . .
H11A H 0.4702 0.4025 0.0792 0.040 Uiso 1 1 calc R . .
H11B H 0.3943 0.5335 0.0599 0.040 Uiso 0.00 1 calc PR . .
H11C H 0.3540 0.4219 0.1073 0.040 Uiso 1 1 calc R . .
O12 O 0.4254(2) 0.4729(3) 0.22915(12) 0.0248(6) Uani 1 1 d . . .
H12A H 0.4818 0.4148 0.2507 0.037 Uiso 1 1 calc R . .
H12B H 0.3669 0.4136 0.2103 0.037 Uiso 1 1 calc R . .
H12C H 0.3944 0.5366 0.2581 0.037 Uiso 0.00 1 calc PR . .
O13 O 0.5614(3) 0.7028(3) 0.23420(14) 0.0444(8) Uani 1 1 d . . .
H13A H 0.6175 0.7639 0.2189 0.067 Uiso 1 1 calc R . .
H13B H 0.5955 0.6424 0.2662 0.067 Uiso 0.00 1 calc PR . .
H13C H 0.5041 0.7593 0.2509 0.067 Uiso 1 1 calc R . .
O14 O 0.6511(2) 0.4561(3) 0.17179(13) 0.0292(6) Uani 1 1 d . . .
H14A H 0.6584 0.4083 0.2112 0.044 Uiso 1 1 calc R . .
H14B H 0.7142 0.5180 0.1685 0.044 Uiso 0.00 1 calc PR . .
H14C H 0.6488 0.3872 0.1389 0.044 Uiso 1 1 calc R . .
O15 O 0.3262(2) 0.7116(3) 0.15492(14) 0.0370(7) Uani 1 1 d . . .
H15A H 0.3200 0.7606 0.1157 0.055 Uiso 1 1 calc R . .
H15B H 0.3259 0.7793 0.1882 0.055 Uiso 1 1 calc R . .
H15C H 0.2639 0.6479 0.1569 0.055 Uiso 0.00 1 calc PR . .
O16 O 0.1387(2) 0.1735(3) 0.00295(13) 0.0409(8) Uani 1 1 d . . .
H16A H 0.1158 0.2533 0.0266 0.061 Uiso 1 1 calc R . .
H16B H 0.1500 0.2035 -0.0387 0.061 Uiso 1 1 calc R . .
H16C H 0.2075 0.1354 0.0221 0.061 Uiso 0.00 1 calc PR . .
O17 O 0.1034(2) -0.1242(3) 0.05006(13) 0.0348(7) Uani 1 1 d . . .
H17A H 0.1714 -0.1357 0.0296 0.052 Uiso 1 1 calc R . .
H17B H 0.0689 -0.2152 0.0548 0.052 Uiso 1 1 calc R . .
H17C H 0.1206 -0.0824 0.0903 0.052 Uiso 0.00 1 calc PR . .
O18 O -0.0638(2) 0.0680(3) 0.07734(13) 0.0322(6) Uani 1 1 d . . .
H18A H -0.0556 -0.0047 0.1086 0.048 Uiso 1 1 calc R . .
H18B H -0.1419 0.0897 0.0686 0.048 Uiso 0.00 1 calc PR . .
H18C H -0.0245 0.1518 0.0921 0.048 Uiso 1 1 calc R . .
O19S O 0.0714(4) -0.4032(4) 0.0753(2) 0.0519(11) Uani 0.80 1 d P . .
O20S O 0.0859(5) 0.6077(9) -0.0495(3) 0.057(2) Uani 0.50 1 d P . .

loop_
_atom_site_aniso_label
_atom_site_aniso_U_11
_atom_site_aniso_U_22
_atom_site_aniso_U_33
_atom_site_aniso_U_23
_atom_site_aniso_U_13
_atom_site_aniso_U_12
Cu1 0.0230(2) 0.0223(2) 0.0211(2) -0.00083(18) 0.00254(18) -0.00296(18)
Cu2 0.0230(3) 0.0295(4) 0.0231(4) -0.0003(3) 0.0016(3) -0.0020(3)
C1 0.0220(17) 0.0166(17) 0.0223(18) -0.0006(14) 0.0025(14) 0.0026(14)
C2 0.0247(18) 0.0181(17) 0.0208(18) -0.0017(14) -0.0019(15) 0.0001(15)
C3 0.0238(18) 0.0161(17) 0.0234(19) 0.0006(14) -0.0005(15) -0.0017(14)
C4 0.0226(18) 0.0192(18) 0.0219(19) 0.0000(14) 0.0043(15) -0.0035(14)
C5 0.0238(18) 0.0189(17) 0.0199(18) 0.0026(14) -0.0003(14) -0.0002(14)
C6 0.0196(17) 0.0206(18) 0.027(2) 0.0010(15) 0.0003(15) 0.0016(15)
C7 0.0263(19) 0.027(2) 0.024(2) -0.0007(16) 0.0017(15) 0.0059(16)
C8 0.0236(18) 0.0222(18) 0.0249(19) -0.0013(15) -0.0001(15) -0.0043(15)
C9 0.027(2) 0.031(2) 0.023(2) 0.0039(16) -0.0023(16) 0.0016(17)
S1 0.0217(4) 0.0273(5) 0.0212(5) -0.0030(4) 0.0029(4) 0.0000(4)
S2 0.0175(4) 0.0261(5) 0.0222(5) -0.0020(4) 0.0014(3) -0.0029(4)
S3 0.0219(4) 0.0343(5) 0.0177(5) 0.0024(4) -0.0035(4) -0.0027(4)
O1 0.0338(15) 0.0424(17) 0.0370(17) -0.0138(14) 0.0019(13) -0.0126(13)
O2 0.0251(14) 0.0374(16) 0.0248(14) -0.0024(12) 0.0082(11) 0.0054(12)
O3 0.0289(14) 0.0349(15) 0.0226(14) 0.0029(11) 0.0052(11) 0.0110(12)
O4 0.0173(12) 0.0395(16) 0.0285(15) -0.0026(12) 0.0030(11) -0.0031(12)
O5 0.0248(13) 0.0330(15) 0.0258(14) -0.0088(12) 0.0016(11) -0.0039(12)
O6 0.0252(13) 0.0312(15) 0.0265(14) 0.0057(12) 0.0034(11) -0.0028(12)
O7 0.0275(14) 0.0488(18) 0.0183(14) 0.0050(12) -0.0054(11) -0.0070(13)
O8 0.0245(13) 0.0409(16) 0.0248(14) -0.0006(12) 0.0010(11) 0.0036(12)
O9 0.0279(14) 0.0394(16) 0.0255(15) 0.0064(12) -0.0044(11) -0.0086(13)
O10 0.0233(13) 0.0345(15) 0.0256(14) 0.0037(12) 0.0003(11) -0.0030(11)
O11 0.0229(13) 0.0296(14) 0.0281(15) -0.0048(11) 0.0047(11) -0.0035(11)
O12 0.0229(13) 0.0260(14) 0.0248(14) 0.0021(11) -0.0024(11) -0.0030(11)
O13 0.0443(18) 0.0485(19) 0.0437(19) -0.0201(15) 0.0246(15) -0.0232(15)
O14 0.0337(15) 0.0293(14) 0.0246(14) -0.0006(11) 0.0021(12) 0.0009(12)
O15 0.0501(18) 0.0317(16) 0.0295(16) 0.0020(13) 0.0059(14) 0.0079(14)
O16 0.0495(18) 0.0489(19) 0.0250(15) -0.0057(14) 0.0078(14) -0.0200(15)
O17 0.0250(14) 0.0426(18) 0.0374(17) 0.0074(14) 0.0070(12) 0.0006(13)
O18 0.0332(15) 0.0327(15) 0.0313(16) -0.0048(12) 0.0062(12) -0.0059(13)
O19S 0.055(3) 0.046(2) 0.058(3) 0.015(2) 0.025(2) 0.012(2)
O20S 0.040(4) 0.091(6) 0.044(4) -0.021(4) 0.016(3) -0.023(4)

loop_
_atom_type_symbol
_atom_type_description
_atom_type_scat_dispersion_real
_atom_type_scat_dispersion_imag
_atom_type_scat_source
C C 0.0033 0.0016 'International Tables Vol C Tables 4.2.6.8 and 6.1.1.4'
H H 0.0000 0.0000 'International Tables Vol C Tables 4.2.6.8 and 6.1.1.4'
O O 0.0106 0.0060 'International Tables Vol C Tables 4.2.6.8 and 6.1.1.4'
S S 0.1246 0.1234 'International Tables Vol C Tables 4.2.6.8 and 6.1.1.4'
Cu Cu 0.3201 1.2651 'International Tables Vol C Tables 4.2.6.8 and 6.1.1.4'

loop_
_geom_angle_atom_site_label_1
_geom_angle_atom_site_label_2
_geom_angle_atom_site_label_3
_geom_angle
_geom_angle_site_symmetry_1
_geom_angle_site_symmetry_3
_geom_angle_publ_flag
O10 Cu1 O12 175.73(11) . . ?
O10 Cu1 O13 90.20(12) . . ?
O12 Cu1 O13 85.88(12) . . ?
O10 Cu1 O11 89.34(11) . . ?
O12 Cu1 O11 94.48(11) . . ?
O13 Cu1 O11 177.04(13) . . ?
O10 Cu1 O14 88.21(11) . . ?
O12 Cu1 O14 93.30(11) . . ?
O13 Cu1 O14 87.37(12) . . ?
O11 Cu1 O14 95.54(11) . . ?
O10 Cu1 O15 92.05(11) . . ?
O12 Cu1 O15 86.54(11) . . ?
O13 Cu1 O15 93.98(12) . . ?
O11 Cu1 O15 83.12(11) . . ?
O14 Cu1 O15 178.63(10) . . ?
O17 Cu2 O17 180.0(2) . 3 ?
O17 Cu2 O18 90.18(12) . 3 ?
O17 Cu2 O18 89.82(12) 3 3 ?
O17 Cu2 O18 89.82(12) . . ?
O17 Cu2 O18 90.18(12) 3 . ?
O18 Cu2 O18 180.00(16) 3 . ?
O17 Cu2 O16 89.26(12) . . ?
O17 Cu2 O16 90.74(12) 3 . ?
O18 Cu2 O16 86.04(11) 3 . ?
O18 Cu2 O16 93.96(11) . . ?
O17 Cu2 O16 90.74(12) . 3 ?
O17 Cu2 O16 89.26(12) 3 3 ?
O18 Cu2 O16 93.96(11) 3 3 ?
O18 Cu2 O16 86.04(11) . 3 ?
O16 Cu2 O16 180.00(11) . 3 ?
C6 C1 C2 119.2(3) . . ?
C6 C1 C7 120.7(3) . . ?
C2 C1 C7 120.1(3) . . ?
C3 C2 C1 120.6(3) 3_665 . ?
C2 C3 C4 119.4(3) 3_665 . ?
C2 C3 C8 120.3(3) 3_665 . ?
C4 C3 C8 120.2(3) . . ?
C3 C4 C5 120.6(3) . . ?
C6 C5 C4 119.1(3) 3_665 . ?
C6 C5 C9 121.0(3) 3_665 . ?
C4 C5 C9 119.8(3) . . ?
C1 C6 C5 121.1(3) . 3_665 ?
C1 C7 S1 113.3(3) . . ?
C3 C8 S2 113.4(2) . . ?
C5 C9 S3 113.0(3) . 2 ?
O1 S1 O2 113.22(17) . . ?
O1 S1 O3 112.01(17) . . ?
O2 S1 O3 111.95(15) . . ?
O1 S1 C7 106.59(18) . . ?
O2 S1 C7 106.11(17) . . ?
O3 S1 C7 106.38(17) . . ?
O4 S2 O5 112.56(16) . . ?
O4 S2 O6 111.77(16) . . ?
O5 S2 O6 111.90(16) . . ?
O4 S2 C8 106.54(17) . . ?
O5 S2 C8 106.78(16) . . ?
O6 S2 C8 106.84(17) . . ?
O8 S3 O7 112.28(16) . . ?
O8 S3 O9 111.79(17) . . ?
O7 S3 O9 111.51(16) . . ?
O8 S3 C9 107.09(18) . 2_545 ?
O7 S3 C9 106.54(17) . 2_545 ?
O9 S3 C9 107.26(17) . 2_545 ?

loop_
_geom_bond_atom_site_label_1
_geom_bond_atom_site_label_2
_geom_bond_distance
_geom_bond_site_symmetry_2
_geom_bond_publ_flag
Cu1 O10 1.963(3) . ?
Cu1 O12 1.965(3) . ?
Cu1 O13 2.004(3) . ?
Cu1 O11 2.013(3) . ?
Cu1 O14 2.230(3) . ?
Cu1 O15 2.327(3) . ?
Cu2 O17 1.962(3) . ?
Cu2 O17 1.962(3) 3 ?
Cu2 O18 1.991(3) 3 ?
Cu2 O18 1.991(3) . ?
Cu2 O16 2.324(3) . ?
Cu2 O16 2.324(3) 3 ?
C1 C6 1.383(5) . ?
C1 C2 1.395(5) . ?
C1 C7 1.510(5) . ?
C2 C3 1.391(5) 3_665 ?
C3 C2 1.391(5) 3_665 ?
C3 C4 1.391(5) . ?
C3 C8 1.512(5) . ?
C4 C5 1.393(5) . ?
C5 C6 1.391(5) 3_665 ?
C5 C9 1.506(5) . ?
C6 C5 1.391(5) 3_665 ?
C7 S1 1.776(4) . ?
C8 S2 1.782(4) . ?
C9 S3 1.778(4) 2 ?
S1 O1 1.450(3) . ?
S1 O2 1.457(3) . ?
S1 O3 1.463(3) . ?
S2 O4 1.461(3) . ?
S2 O5 1.463(3) . ?
S2 O6 1.470(3) . ?
S3 O8 1.460(3) . ?
S3 O7 1.461(3) . ?
S3 O9 1.464(3) . ?
S3 C9 1.778(4) 2_545 ?

loop_
_geom_hbond_atom_site_label_D
_geom_hbond_atom_site_label_H
_geom_hbond_atom_site_label_A
_geom_hbond_distance_DH
_geom_hbond_distance_HA
_geom_hbond_distance_DA
_geom_hbond_angle_DHA
_geom_hbond_site_symmetry_A
O10 H10A O3 0.96 1.79 2.708(4) 160.0 .
O10 H10B O7 0.96 1.93 2.762(4) 143.3 1_665
O11 H11A O3 0.96 1.91 2.789(4) 151.3 3_665
O11 H11C O6 0.96 1.82 2.752(4) 162.4 .
O12 H12A O9 0.96 1.87 2.717(4) 146.2 2
O12 H12B O5 0.96 1.88 2.704(4) 142.1 .
O13 H13A O8 0.96 1.91 2.759(4) 146.5 1_665
O12 H12C O4 0.96 2.69 3.509(4) 144.1 2
O14 H14A O8 0.96 1.86 2.775(4) 158.5 2
O14 H14C O1 0.96 1.83 2.718(4) 152.5 3_665
O15 H15A O2 0.96 2.01 2.954(4) 168.1 .
O15 H15B O5 0.96 2.11 2.982(4) 150.0 2
O16 H16A O6 0.96 2.26 2.933(4) 125.9 .
O16 H16B O7 0.96 1.84 2.783(4) 165.2 3
O17 H17A O2 0.96 1.80 2.700(4) 154.2 1_545
O17 H17B O19S 0.96 1.82 2.716(5) 153.3 .
O18 H18A O9 0.96 1.83 2.784(4) 172.2 .
O18 H18C O4 0.96 2.00 2.862(4) 147.8 .
O18 H18C O20S 0.96 2.53 3.120(9) 119.7 3_565

loop_
_geom_torsion_atom_site_label_1
_geom_torsion_atom_site_label_2
_geom_torsion_atom_site_label_3
_geom_torsion_atom_site_label_4
_geom_torsion
_geom_torsion_site_symmetry_1
_geom_torsion_site_symmetry_2
_geom_torsion_site_symmetry_3
_geom_torsion_site_symmetry_4
_geom_torsion_publ_flag
C6 C1 C2 C3 0.6(5) . . . 3_665 ?
C7 C1 C2 C3 -177.6(3) . . . 3_665 ?
C2 C3 C4 C5 0.2(5) 3_665 . . . ?
C8 C3 C4 C5 177.1(3) . . . . ?
C3 C4 C5 C6 0.0(5) . . . 3_665 ?
C3 C4 C5 C9 -177.5(3) . . . . ?
C2 C1 C6 C5 -0.8(5) . . . 3_665 ?
C7 C1 C6 C5 177.4(3) . . . 3_665 ?
C6 C1 C7 S1 101.3(4) . . . . ?
C2 C1 C7 S1 -80.5(4) . . . . ?
C2 C3 C8 S2 -100.6(4) 3_665 . . . ?
C4 C3 C8 S2 82.5(4) . . . . ?
C6 C5 C9 S3 81.6(4) 3_665 . . 2 ?
C4 C5 C9 S3 -101.0(4) . . . 2 ?
C1 C7 S1 O1 -67.5(3) . . . . ?
C1 C7 S1 O2 171.6(3) . . . . ?
C1 C7 S1 O3 52.2(3) . . . . ?
C3 C8 S2 O4 -174.5(3) . . . . ?
C3 C8 S2 O5 -54.0(3) . . . . ?
C3 C8 S2 O6 65.9(3) . . . . ?
